data_7201097
loop_
_publ_author_name
'Halder, Partha'
'Chakraborty, Biswarup'
'Banerjee, Priya Ranjan'
'Zangrando, Ennio'
'Paine, Tapan Kanti'

_publ_section_title
;
 Role of \a-hydroxycarboxylic acids in the construction of
 supramolecular assemblies of nickel(ii) complexes with nitrogen donor
 coligands
;
_journal_issue 12
_journal_name_full CrystEngComm
_journal_page_first 2650
_journal_paper_doi 10.1039/b904939h
_journal_volume 11
_journal_year 2009
_chemical_formula_moiety 'C26 H26 N4 Ni O6, 0.5(C H4 O), 0.25(C5 H6 N2)'
_chemical_formula_sum 'C27.75 H29.5 N4.5 Ni O6.5'
_chemical_formula_weight 588.77
_chemical_name_systematic
;
?
;
_space_group_IT_number 92
_symmetry_cell_setting tetragonal
_symmetry_space_group_name_Hall 'P 4abw 2nw'
_symmetry_space_group_name_H-M 'P 41 21 2'
_atom_sites_solution_hydrogens geom
_atom_sites_solution_primary direct
_atom_sites_solution_secondary difmap
_audit_creation_method SHELXL-97
_cell_angle_alpha 90.00
_cell_angle_beta 90.00
_cell_angle_gamma 90.00
_cell_formula_units_Z 16
_cell_length_a 16.110(3)
_cell_length_b 16.110(3)
_cell_length_c 43.693(6)
_cell_measurement_temperature 150(2)
_cell_volume 11340(3)
_computing_cell_refinement 'Bruker Apex II'
_computing_data_collection 'APEX2 v2.1-0 (Bruker AXS)'
_computing_data_reduction 'Bruker Apex II'
_computing_molecular_graphics 'Ortep3/windows (Farrugia,1997)'
_computing_publication_material 'Wingx 1.70.00 (Farrugia, 1999)'
_computing_structure_refinement 'SHELX97 (Sheldrick, 1998)'
_computing_structure_solution 'SHELX97 (Sheldrick, 1998)'
_diffrn_ambient_temperature 150(2)
_diffrn_measured_fraction_theta_full 0.991
_diffrn_measured_fraction_theta_max 0.991
_diffrn_measurement_device_type 'Bruker Apex II CCD'
_diffrn_measurement_method 'w/ and f/ scan'
_diffrn_radiation_monochromator graphite
_diffrn_radiation_source 'fine-focus sealed tube'
_diffrn_radiation_type MoK\a
_diffrn_radiation_wavelength 0.71073
_diffrn_reflns_av_R_equivalents 0.0732
_diffrn_reflns_av_sigmaI/netI 0.0501
_diffrn_reflns_limit_h_max 18
_diffrn_reflns_limit_h_min -19
_diffrn_reflns_limit_k_max 19
_diffrn_reflns_limit_k_min -19
_diffrn_reflns_limit_l_max 51
_diffrn_reflns_limit_l_min -52
_diffrn_reflns_number 82636
_diffrn_reflns_theta_full 25.38
_diffrn_reflns_theta_max 25.38
_diffrn_reflns_theta_min 1.35
_exptl_absorpt_coefficient_mu 0.735
_exptl_crystal_density_diffrn 1.380
_exptl_crystal_density_method 'not measured'
_exptl_crystal_F_000 4920
_refine_diff_density_max 0.497
_refine_diff_density_min -0.412
_refine_diff_density_rms 0.053
_refine_ls_abs_structure_details 'Flack H D (1983), Acta Cryst. A39, 876-881'
_refine_ls_abs_structure_Flack 0.001(13)
_refine_ls_extinction_method none
_refine_ls_goodness_of_fit_ref 1.019
_refine_ls_hydrogen_treatment mixed
_refine_ls_matrix_type full
_refine_ls_number_parameters 715
_refine_ls_number_reflns 10342
_refine_ls_number_restraints 9
_refine_ls_restrained_S_all 1.032
_refine_ls_R_factor_all 0.0655
_refine_ls_R_factor_gt 0.0463
_refine_ls_shift/su_max 0.001
_refine_ls_shift/su_mean 0.000
_refine_ls_structure_factor_coef Fsqd
_refine_ls_weighting_details 'calc w=1/[\s^2^(Fo^2^)+(0.0517P)^2^+5.9216P] where P=(Fo^2^+2Fc^2^)/3'
_refine_ls_weighting_scheme calc
_refine_ls_wR_factor_gt 0.1027
_refine_ls_wR_factor_ref 0.1109
_reflns_number_gt 8300
_reflns_number_total 10342
_reflns_threshold_expression >2sigma(I)
_cod_data_source_file b904939h.txt
_cod_data_source_block 5
_cod_original_cell_volume 11339(3)
_cod_original_formula_sum 'C27.75 H29.50 N4.50 Ni O6.50'
_cod_database_code 7201097

loop_
_symmetry_equiv_pos_as_xyz
'x, y, z'
'x+1/2, -y+1/2, -z+3/4'
'-x, -y, z+1/2'
'-x+1/2, y+1/2, -z+1/4'
'y, x, -z'
'y+1/2, -x+1/2, z+3/4'
'-y+1/2, x+1/2, z+1/4'
'-y, -x, -z+1/2'

loop_
_atom_site_label
_atom_site_type_symbol
_atom_site_fract_x
_atom_site_fract_y
_atom_site_fract_z
_atom_site_U_iso_or_equiv
_atom_site_adp_type
_atom_site_occupancy
_atom_site_symmetry_multiplicity
_atom_site_calc_flag
_atom_site_refinement_flags
_atom_site_disorder_assembly
_atom_site_disorder_group
Ni1 Ni 0.32004(3) 0.30723(3) 0.727096(11) 0.03449(13) Uani 1 1 d . . .
O1 O 0.25085(18) 0.34244(17) 0.68860(6) 0.0386(7) Uani 1 1 d . . .
H1S H 0.263(3) 0.322(3) 0.6718(10) 0.058 Uiso 1 1 d . . .
O2 O 0.31692(16) 0.43157(15) 0.73191(5) 0.0346(6) Uani 1 1 d . . .
O3 O 0.28036(17) 0.55255(17) 0.71165(6) 0.0400(7) Uani 1 1 d . . .
O4 O 0.42869(16) 0.31403(17) 0.70136(7) 0.0395(7) Uani 1 1 d . . .
H4S H 0.444(3) 0.358(3) 0.6946(11) 0.059 Uiso 1 1 d . . .
O5 O 0.32842(16) 0.19091(16) 0.70990(6) 0.0409(6) Uani 1 1 d . . .
O6 O 0.37174(18) 0.12084(17) 0.66899(7) 0.0437(7) Uani 1 1 d . . .
N1 N 0.38515(19) 0.28492(19) 0.76761(8) 0.0375(8) Uani 1 1 d . . .
N2 N 0.2085(2) 0.2937(2) 0.75140(8) 0.0435(8) Uani 1 1 d . . .
N3 N 0.4623(2) 0.4067(2) 0.76812(8) 0.0436(9) Uani 1 1 d . . .
H3A H 0.4415 0.4200 0.7507 0.052 Uiso 1 1 calc R . .
H3B H 0.4974 0.4392 0.7769 0.052 Uiso 1 1 calc R . .
N4 N 0.1562(3) 0.1855(3) 0.72298(9) 0.0724(13) Uani 1 1 d . . .
H4A H 0.2043 0.1792 0.7148 0.087 Uiso 1 1 calc R . .
H4B H 0.1158 0.1536 0.7178 0.087 Uiso 1 1 calc R . .
C1 C 0.3648(3) 0.2128(3) 0.78217(11) 0.0482(11) Uani 1 1 d . . .
H1 H 0.3279 0.1770 0.7725 0.058 Uiso 1 1 calc R . .
C2 C 0.3951(3) 0.1902(3) 0.80996(11) 0.0575(13) Uani 1 1 d . . .
H2 H 0.3782 0.1409 0.8191 0.069 Uiso 1 1 calc R . .
C3 C 0.4514(3) 0.2419(3) 0.82437(11) 0.0575(13) Uani 1 1 d . . .
H3 H 0.4730 0.2277 0.8434 0.069 Uiso 1 1 calc R . .
C4 C 0.4749(3) 0.3134(3) 0.81043(10) 0.0462(11) Uani 1 1 d . . .
H4 H 0.5137 0.3480 0.8197 0.055 Uiso 1 1 calc R . .
C5 C 0.4402(2) 0.3354(2) 0.78163(9) 0.0361(9) Uani 1 1 d . . .
C6 C 0.1971(3) 0.3510(3) 0.77420(10) 0.0521(12) Uani 1 1 d . . .
H6 H 0.2422 0.3834 0.7800 0.063 Uiso 1 1 calc R . .
C7 C 0.1242(3) 0.3631(4) 0.78881(12) 0.0690(15) Uani 1 1 d . . .
H7 H 0.1195 0.4017 0.8045 0.083 Uiso 1 1 calc R . .
C8 C 0.0562(4) 0.3159(5) 0.77952(14) 0.0851(18) Uani 1 1 d . . .
H8 H 0.0044 0.3255 0.7882 0.102 Uiso 1 1 calc R . .
C9 C 0.0650(3) 0.2561(4) 0.75787(14) 0.0820(18) Uani 1 1 d . . .
H9 H 0.0202 0.2230 0.7523 0.098 Uiso 1 1 calc R . .
C10 C 0.1442(3) 0.2448(3) 0.74374(11) 0.0574(13) Uani 1 1 d . . .
C11 C 0.2830(2) 0.4750(2) 0.71134(9) 0.0338(9) Uani 1 1 d . . .
C12 C 0.2418(2) 0.4300(2) 0.68461(9) 0.0362(9) Uani 1 1 d . . .
H12 H 0.2705 0.4460 0.6657 0.043 Uiso 1 1 calc R . .
C13 C 0.1509(3) 0.4512(3) 0.68116(11) 0.0477(12) Uani 1 1 d . . .
C14 C 0.0983(3) 0.4490(3) 0.70654(13) 0.0641(14) Uani 1 1 d . . .
H14 H 0.1196 0.4384 0.7259 0.077 Uiso 1 1 calc R . .
C15 C 0.0128(4) 0.4629(4) 0.70247(18) 0.093(2) Uani 1 1 d . . .
H15 H -0.0230 0.4623 0.7192 0.111 Uiso 1 1 calc R . .
C16 C -0.0172(4) 0.4773(4) 0.6736(2) 0.106(3) Uani 1 1 d . . .
H16 H -0.0740 0.4848 0.6709 0.127 Uiso 1 1 calc R . .
C17 C 0.0343(4) 0.4810(4) 0.64878(17) 0.095(2) Uani 1 1 d . . .
H17 H 0.0129 0.4924 0.6295 0.114 Uiso 1 1 calc R . .
C18 C 0.1174(3) 0.4677(3) 0.65265(12) 0.0670(15) Uani 1 1 d . . .
H18 H 0.1523 0.4697 0.6357 0.080 Uiso 1 1 calc R . .
C19 C 0.3757(2) 0.1800(3) 0.68704(9) 0.0376(9) Uani 1 1 d . . .
C20 C 0.4423(2) 0.2463(2) 0.68108(10) 0.0355(9) Uani 1 1 d . . .
H20 H 0.4349 0.2666 0.6601 0.043 Uiso 1 1 calc R . .
C21 C 0.5294(3) 0.2129(2) 0.68381(11) 0.0454(11) Uani 1 1 d . . .
C22 C 0.5749(3) 0.2264(4) 0.70983(15) 0.0824(18) Uani 1 1 d . . .
H22 H 0.5512 0.2555 0.7260 0.099 Uiso 1 1 calc R . .
C23 C 0.6570(4) 0.1968(5) 0.7125(2) 0.115(3) Uani 1 1 d . . .
H23 H 0.6873 0.2059 0.7303 0.138 Uiso 1 1 calc R . .
C24 C 0.6912(4) 0.1550(4) 0.6887(2) 0.107(3) Uani 1 1 d . . .
H24 H 0.7457 0.1364 0.6901 0.128 Uiso 1 1 calc R . .
C25 C 0.6471(4) 0.1398(4) 0.6629(2) 0.095(2) Uani 1 1 d . . .
H25 H 0.6709 0.1097 0.6470 0.114 Uiso 1 1 calc R . .
C26 C 0.5656(3) 0.1694(3) 0.66018(14) 0.0705(15) Uani 1 1 d . . .
H26 H 0.5358 0.1596 0.6423 0.085 Uiso 1 1 calc R . .
Ni2 Ni 0.08868(3) 0.18364(3) 0.601614(12) 0.04107(14) Uani 1 1 d . . .
O7 O 0.20429(19) 0.14379(18) 0.58645(7) 0.0458(8) Uani 1 1 d . . .
H7S H 0.215(3) 0.118(3) 0.5703(11) 0.069 Uiso 1 1 d . . .
O8 O 0.16881(18) 0.24730(17) 0.62867(6) 0.0425(7) Uani 1 1 d . . .
O9 O 0.29909(17) 0.28942(16) 0.63541(6) 0.0415(7) Uani 1 1 d . . .
O10 O 0.08610(18) 0.07940(19) 0.63154(6) 0.0440(7) Uani 1 1 d D . .
H10S H 0.1306(18) 0.075(3) 0.6398(11) 0.066 Uiso 1 1 d D . .
O11 O 0.03289(17) 0.09724(16) 0.57515(6) 0.0416(7) Uani 1 1 d . . .
O12 O 0.02172(16) -0.03773(16) 0.56617(6) 0.0373(6) Uani 1 1 d . . .
N5 N -0.0223(2) 0.2256(2) 0.62161(9) 0.0477(9) Uani 1 1 d . . .
N6 N 0.0825(2) 0.2809(2) 0.56994(8) 0.0457(9) Uani 1 1 d . . .
N7 N 0.0322(3) 0.2595(3) 0.66874(9) 0.0724(13) Uani 1 1 d . . .
H7A H 0.0799 0.2433 0.6623 0.087 Uiso 1 1 calc R . .
H7B H 0.0269 0.2782 0.6871 0.087 Uiso 1 1 calc R . .
N8 N 0.0937(2) 0.2007(2) 0.52620(8) 0.0532(10) Uani 1 1 d . . .
H8A H 0.0918 0.1568 0.5373 0.064 Uiso 1 1 calc R . .
H8B H 0.0983 0.1965 0.5067 0.064 Uiso 1 1 calc R . .
C27 C -0.0904(3) 0.2211(3) 0.60279(12) 0.0547(12) Uani 1 1 d . . .
H27 H -0.0832 0.2002 0.5831 0.066 Uiso 1 1 calc R . .
C28 C -0.1679(3) 0.2457(3) 0.61125(13) 0.0638(15) Uani 1 1 d . . .
H28 H -0.2123 0.2414 0.5977 0.077 Uiso 1 1 calc R . .
C29 C -0.1791(4) 0.2771(4) 0.64032(13) 0.0726(15) Uani 1 1 d . . .
H29 H -0.2312 0.2946 0.6467 0.087 Uiso 1 1 calc R . .
C30 C -0.1121(3) 0.2821(4) 0.65965(14) 0.0769(17) Uani 1 1 d . . .
H30 H -0.1189 0.3035 0.6793 0.092 Uiso 1 1 calc R . .
C31 C -0.0343(3) 0.2556(3) 0.65018(12) 0.0572(13) Uani 1 1 d . . .
C32 C 0.0765(3) 0.3578(3) 0.58247(11) 0.0557(13) Uani 1 1 d . . .
H32 H 0.0696 0.3617 0.6036 0.067 Uiso 1 1 calc R . .
C33 C 0.0799(3) 0.4302(3) 0.56589(12) 0.0635(14) Uani 1 1 d . . .
H33 H 0.0758 0.4817 0.5754 0.076 Uiso 1 1 calc R . .
C34 C 0.0900(4) 0.4236(3) 0.53394(12) 0.0654(15) Uani 1 1 d . . .
H34 H 0.0931 0.4712 0.5220 0.078 Uiso 1 1 calc R . .
C35 C 0.0950(3) 0.3480(3) 0.52077(10) 0.0533(12) Uani 1 1 d . . .
H35 H 0.1020 0.3435 0.4997 0.064 Uiso 1 1 calc R . .
C36 C 0.0897(3) 0.2751(3) 0.53916(10) 0.0464(11) Uani 1 1 d . . .
C37 C 0.2456(3) 0.2455(2) 0.62267(9) 0.0375(10) Uani 1 1 d . . .
C38 C 0.2763(2) 0.1819(2) 0.59932(9) 0.0383(9) Uani 1 1 d . . .
H38 H 0.3071 0.1390 0.6105 0.046 Uiso 1 1 calc R . .
C39 C 0.3329(3) 0.2167(3) 0.57544(9) 0.0414(10) Uani 1 1 d . . .
C40 C 0.3130(6) 0.2850(5) 0.55912(15) 0.131(3) Uani 1 1 d . . .
H40 H 0.2631 0.3122 0.5627 0.158 Uiso 1 1 calc R . .
C41 C 0.3679(7) 0.3150(6) 0.53665(19) 0.171(5) Uani 1 1 d . . .
H41 H 0.3545 0.3633 0.5261 0.205 Uiso 1 1 calc R . .
C42 C 0.4383(6) 0.2762(5) 0.53008(15) 0.102(2) Uani 1 1 d . . .
H42 H 0.4733 0.2974 0.5151 0.122 Uiso 1 1 calc R . .
C43 C 0.4586(4) 0.2086(5) 0.54457(15) 0.099(2) Uani 1 1 d . . .
H43 H 0.5074 0.1806 0.5397 0.119 Uiso 1 1 calc R . .
C44 C 0.4058(3) 0.1784(4) 0.56771(14) 0.0823(18) Uani 1 1 d . . .
H44 H 0.4210 0.1304 0.5781 0.099 Uiso 1 1 calc R . .
C45 C 0.0384(2) 0.0215(2) 0.58332(9) 0.0334(9) Uani 1 1 d . . .
C46 C 0.0618(2) 0.0036(2) 0.61650(9) 0.0374(9) Uani 1 1 d . . .
H46 H 0.1087 -0.0352 0.6168 0.045 Uiso 1 1 calc R . .
C47 C -0.0110(3) -0.0355(2) 0.63253(9) 0.0348(9) Uani 1 1 d . . .
C48 C -0.0820(3) 0.0085(3) 0.63877(11) 0.0567(12) Uani 1 1 d . . .
H48 H -0.0848 0.0645 0.6337 0.068 Uiso 1 1 calc R . .
C49 C -0.1495(3) -0.0293(4) 0.65252(13) 0.0684(15) Uani 1 1 d . . .
H49 H -0.1974 0.0013 0.6563 0.082 Uiso 1 1 calc R . .
C50 C -0.1467(4) -0.1105(4) 0.66057(13) 0.0723(16) Uani 1 1 d . . .
H50 H -0.1928 -0.1362 0.6691 0.087 Uiso 1 1 calc R . .
C51 C -0.0744(4) -0.1546(3) 0.65587(14) 0.0798(18) Uani 1 1 d . . .
H51 H -0.0707 -0.2094 0.6624 0.096 Uiso 1 1 calc R . .
C52 C -0.0068(3) -0.1178(3) 0.64138(11) 0.0625(14) Uani 1 1 d . . .
H52 H 0.0410 -0.1485 0.6376 0.075 Uiso 1 1 calc R . .
O13 O 0.2233(2) 0.0494(3) 0.66239(9) 0.0843(13) Uani 1 1 d . . .
H13 H 0.2695 0.0695 0.6650 0.127 Uiso 1 1 calc R . .
C53 C 0.2100(5) -0.0093(6) 0.6831(2) 0.157(4) Uani 1 1 d U . .
H53A H 0.2445 -0.0564 0.6787 0.235 Uiso 1 1 calc R . .
H53B H 0.1527 -0.0257 0.6825 0.235 Uiso 1 1 calc R . .
H53C H 0.2231 0.0118 0.7031 0.235 Uiso 1 1 calc R . .
N54 N 0.5037(7) 0.5037(7) 0.5000 0.201(6) Uiso 1 2 d SD . .
C55 C 0.5236(8) 0.5438(8) 0.5261(3) 0.175(4) Uiso 1 1 d D . .
N55 N 0.4802(9) 0.5443(9) 0.5461(3) 0.160(6) Uiso 0.50 1 d PD . .
H55A H 0.4334 0.5189 0.5449 0.192 Uiso 0.50 1 calc PR . .
H55B H 0.4936 0.5701 0.5626 0.192 Uiso 0.50 1 calc PR . .
C56 C 0.5839(6) 0.6064(6) 0.5277(2) 0.146(3) Uiso 1 1 d D . .
H56 H 0.5968 0.6344 0.5457 0.176 Uiso 1 1 calc R . .
C57 C 0.6226(5) 0.6226(5) 0.5000 0.114(3) Uiso 1 2 d S . .
H57 H 0.6634 0.6634 0.5000 0.136 Uiso 1 2 calc SR . .

loop_
_atom_site_aniso_label
_atom_site_aniso_U_11
_atom_site_aniso_U_22
_atom_site_aniso_U_33
_atom_site_aniso_U_23
_atom_site_aniso_U_13
_atom_site_aniso_U_12
Ni1 0.0338(3) 0.0305(3) 0.0392(3) -0.0050(2) -0.0058(2) -0.0011(2)
O1 0.0444(16) 0.0372(16) 0.0343(16) -0.0094(13) -0.0055(13) 0.0038(12)
O2 0.0400(15) 0.0323(14) 0.0315(14) -0.0024(11) -0.0076(13) 0.0047(12)
O3 0.0544(18) 0.0377(17) 0.0280(15) -0.0028(12) -0.0088(13) 0.0075(13)
O4 0.0359(15) 0.0261(14) 0.0564(18) -0.0070(14) -0.0022(13) -0.0021(13)
O5 0.0376(16) 0.0317(14) 0.0536(17) -0.0086(13) -0.0014(14) -0.0075(13)
O6 0.0511(18) 0.0283(15) 0.0518(18) -0.0082(14) -0.0019(14) 0.0011(13)
N1 0.0345(18) 0.0307(18) 0.047(2) -0.0023(15) -0.0074(15) 0.0005(14)
N2 0.039(2) 0.051(2) 0.0400(19) 0.0014(18) -0.0036(16) -0.0014(16)
N3 0.051(2) 0.038(2) 0.042(2) 0.0019(16) -0.0107(17) -0.0115(17)
N4 0.053(2) 0.091(3) 0.073(3) -0.028(3) 0.005(2) -0.032(2)
C1 0.052(3) 0.029(2) 0.064(3) 0.005(2) -0.011(2) -0.001(2)
C2 0.065(3) 0.034(2) 0.073(3) 0.012(2) -0.014(3) -0.003(2)
C3 0.072(3) 0.046(3) 0.055(3) 0.012(2) -0.020(3) 0.010(3)
C4 0.055(3) 0.034(2) 0.049(3) -0.002(2) -0.015(2) 0.006(2)
C5 0.036(2) 0.026(2) 0.046(2) -0.0040(17) -0.0078(18) 0.0032(16)
C6 0.055(3) 0.060(3) 0.041(3) 0.000(2) 0.004(2) 0.008(2)
C7 0.062(4) 0.089(4) 0.056(3) -0.003(3) 0.019(3) 0.005(3)
C8 0.061(4) 0.114(5) 0.080(4) 0.005(4) 0.029(3) 0.008(4)
C9 0.050(3) 0.104(5) 0.092(5) -0.002(4) 0.017(3) -0.018(3)
C10 0.042(3) 0.079(4) 0.051(3) 0.002(3) -0.002(2) -0.004(2)
C11 0.034(2) 0.036(2) 0.032(2) -0.0035(18) -0.0002(17) 0.0057(17)
C12 0.039(2) 0.036(2) 0.034(2) -0.0080(18) -0.0032(18) 0.0061(18)
C13 0.039(2) 0.049(3) 0.055(3) -0.017(2) -0.017(2) 0.013(2)
C14 0.039(3) 0.076(4) 0.077(4) -0.025(3) -0.006(3) 0.013(3)
C15 0.042(3) 0.106(5) 0.130(6) -0.039(4) -0.002(4) 0.022(3)
C16 0.051(4) 0.102(5) 0.166(8) -0.060(5) -0.053(5) 0.039(4)
C17 0.080(5) 0.101(5) 0.104(5) -0.054(4) -0.058(4) 0.044(4)
C18 0.065(3) 0.068(3) 0.068(3) -0.027(3) -0.034(3) 0.030(3)
C19 0.032(2) 0.034(2) 0.047(3) 0.001(2) -0.0109(19) 0.0066(19)
C20 0.038(2) 0.026(2) 0.043(2) -0.0035(18) -0.0019(19) 0.0043(17)
C21 0.032(2) 0.030(2) 0.074(3) 0.005(2) 0.004(2) 0.0021(18)
C22 0.055(3) 0.096(5) 0.097(4) -0.005(4) -0.022(3) 0.019(3)
C23 0.064(4) 0.120(6) 0.160(8) 0.003(6) -0.035(5) 0.026(4)
C24 0.044(4) 0.062(4) 0.214(10) 0.033(5) 0.011(5) 0.013(3)
C25 0.069(4) 0.070(4) 0.147(7) -0.009(4) 0.039(5) 0.022(3)
C26 0.063(3) 0.057(3) 0.092(4) -0.007(3) 0.013(3) 0.013(3)
Ni2 0.0519(3) 0.0367(3) 0.0347(3) -0.0016(3) -0.0142(2) -0.0095(3)
O7 0.057(2) 0.0432(17) 0.0371(16) -0.0119(13) -0.0110(15) -0.0141(14)
O8 0.0452(19) 0.0474(17) 0.0350(16) -0.0100(13) -0.0080(13) -0.0098(13)
O9 0.0453(17) 0.0377(15) 0.0414(15) -0.0100(12) -0.0092(13) -0.0061(13)
O10 0.0447(18) 0.0501(18) 0.0373(16) 0.0023(14) -0.0144(14) -0.0079(15)
O11 0.0556(18) 0.0328(16) 0.0364(16) 0.0038(12) -0.0161(13) -0.0091(13)
O12 0.0393(16) 0.0316(15) 0.0412(16) -0.0025(13) -0.0067(13) -0.0011(12)
N5 0.056(2) 0.039(2) 0.048(2) 0.0023(17) -0.0164(19) -0.0078(17)
N6 0.066(3) 0.0354(19) 0.036(2) -0.0007(16) -0.0159(18) -0.0123(17)
N7 0.059(3) 0.115(4) 0.043(2) -0.023(2) -0.007(2) -0.005(3)
N8 0.094(3) 0.033(2) 0.0323(19) 0.0031(16) -0.022(2) -0.0106(19)
C27 0.059(3) 0.041(2) 0.065(3) 0.005(2) -0.025(3) -0.004(2)
C28 0.052(3) 0.058(3) 0.081(4) 0.014(3) -0.027(3) -0.007(2)
C29 0.056(3) 0.079(4) 0.083(4) -0.005(3) -0.004(3) -0.011(3)
C30 0.057(4) 0.105(5) 0.069(4) -0.013(3) 0.007(3) -0.014(3)
C31 0.054(3) 0.064(3) 0.053(3) -0.004(3) -0.006(3) -0.013(2)
C32 0.079(4) 0.043(3) 0.045(3) -0.005(2) -0.015(3) -0.017(2)
C33 0.078(4) 0.033(3) 0.079(4) -0.003(2) -0.014(3) -0.016(2)
C34 0.092(4) 0.043(3) 0.061(3) 0.014(2) -0.020(3) -0.019(3)
C35 0.081(3) 0.039(2) 0.040(3) 0.011(2) -0.018(3) -0.017(2)
C36 0.062(3) 0.038(2) 0.039(3) 0.0036(19) -0.019(2) -0.015(2)
C37 0.051(3) 0.029(2) 0.032(2) 0.0009(17) -0.011(2) -0.0056(19)
C38 0.050(2) 0.028(2) 0.037(2) -0.0005(19) -0.0110(19) -0.0046(19)
C39 0.055(3) 0.035(2) 0.033(2) -0.0069(18) -0.008(2) -0.008(2)
C40 0.179(8) 0.119(6) 0.096(5) 0.069(5) 0.058(5) 0.063(6)
C41 0.258(13) 0.145(8) 0.110(6) 0.085(6) 0.093(8) 0.072(9)
C42 0.137(7) 0.114(6) 0.054(4) 0.020(4) 0.019(4) -0.024(5)
C43 0.060(4) 0.154(7) 0.084(4) 0.032(5) 0.006(3) -0.027(4)
C44 0.060(3) 0.100(5) 0.087(4) 0.040(4) -0.008(3) -0.011(3)
C45 0.028(2) 0.037(2) 0.035(2) 0.0012(19) -0.0041(17) -0.0041(17)
C46 0.037(2) 0.040(2) 0.035(2) 0.0039(18) -0.0046(18) 0.0058(18)
C47 0.043(2) 0.034(2) 0.028(2) 0.0030(17) -0.0034(18) -0.0011(18)
C48 0.045(3) 0.047(3) 0.078(3) 0.010(2) 0.008(3) 0.004(2)
C49 0.049(3) 0.072(4) 0.084(4) -0.001(3) 0.010(3) 0.007(3)
C50 0.057(3) 0.076(4) 0.083(4) 0.009(3) 0.016(3) -0.020(3)
C51 0.090(5) 0.052(3) 0.098(5) 0.019(3) 0.018(4) -0.009(3)
C52 0.069(4) 0.053(3) 0.066(3) 0.010(3) 0.006(3) 0.008(3)
O13 0.065(3) 0.106(3) 0.082(3) 0.040(2) -0.037(2) -0.033(2)
C53 0.111(6) 0.189(7) 0.170(7) 0.086(6) -0.036(5) -0.037(5)

loop_
_atom_type_symbol
_atom_type_description
_atom_type_scat_dispersion_real
_atom_type_scat_dispersion_imag
_atom_type_scat_source
C C 0.0033 0.0016 'International Tables Vol C Tables 4.2.6.8 and 6.1.1.4'
H H 0.0000 0.0000 'International Tables Vol C Tables 4.2.6.8 and 6.1.1.4'
N N 0.0061 0.0033 'International Tables Vol C Tables 4.2.6.8 and 6.1.1.4'
O O 0.0106 0.0060 'International Tables Vol C Tables 4.2.6.8 and 6.1.1.4'
Ni Ni 0.3393 1.1124 'International Tables Vol C Tables 4.2.6.8 and 6.1.1.4'

loop_
_geom_angle_atom_site_label_1
_geom_angle_atom_site_label_2
_geom_angle_atom_site_label_3
_geom_angle
_geom_angle_site_symmetry_1
_geom_angle_site_symmetry_3
_geom_angle_publ_flag
O2 Ni1 O5 163.98(11) . . ?
O2 Ni1 O4 91.43(11) . . ?
O5 Ni1 O4 78.01(11) . . ?
O2 Ni1 N1 95.46(11) . . ?
O5 Ni1 N1 97.00(12) . . ?
O4 Ni1 N1 92.55(12) . . ?
O2 Ni1 O1 78.54(10) . . ?
O5 Ni1 O1 89.32(11) . . ?
O4 Ni1 O1 89.97(11) . . ?
N1 Ni1 O1 173.56(12) . . ?
O2 Ni1 N2 91.65(12) . . ?
O5 Ni1 N2 98.58(13) . . ?
O4 Ni1 N2 176.38(13) . . ?
N1 Ni1 N2 89.04(13) . . ?
O1 Ni1 N2 88.78(12) . . ?
C12 O1 Ni1 114.8(2) . . ?
C11 O2 Ni1 119.1(2) . . ?
C20 O4 Ni1 115.2(2) . . ?
C19 O5 Ni1 117.5(3) . . ?
C5 N1 C1 117.3(3) . . ?
C5 N1 Ni1 127.6(3) . . ?
C1 N1 Ni1 114.9(3) . . ?
C10 N2 C6 118.2(4) . . ?
C10 N2 Ni1 126.5(3) . . ?
C6 N2 Ni1 114.4(3) . . ?
C2 C1 N1 124.0(4) . . ?
C1 C2 C3 118.7(4) . . ?
C4 C3 C2 119.3(4) . . ?
C3 C4 C5 119.9(4) . . ?
N3 C5 N1 119.4(4) . . ?
N3 C5 C4 119.9(4) . . ?
N1 C5 C4 120.6(4) . . ?
C7 C6 N2 123.9(5) . . ?
C6 C7 C8 117.8(5) . . ?
C9 C8 C7 120.5(5) . . ?
C8 C9 C10 119.0(5) . . ?
N4 C10 N2 118.6(4) . . ?
N4 C10 C9 121.0(5) . . ?
N2 C10 C9 120.4(5) . . ?
O3 C11 O2 124.1(4) . . ?
O3 C11 C12 117.9(3) . . ?
O2 C11 C12 118.0(3) . . ?
O1 C12 C13 109.5(3) . . ?
O1 C12 C11 109.3(3) . . ?
C13 C12 C11 113.0(3) . . ?
C18 C13 C14 118.9(4) . . ?
C18 C13 C12 120.8(4) . . ?
C14 C13 C12 120.2(4) . . ?
C13 C14 C15 119.3(6) . . ?
C16 C15 C14 119.3(6) . . ?
C17 C16 C15 121.6(6) . . ?
C18 C17 C16 119.3(6) . . ?
C17 C18 C13 121.6(6) . . ?
O6 C19 O5 125.3(4) . . ?
O6 C19 C20 117.6(4) . . ?
O5 C19 C20 117.1(4) . . ?
O4 C20 C21 111.6(3) . . ?
O4 C20 C19 108.7(3) . . ?
C21 C20 C19 112.8(3) . . ?
C22 C21 C26 118.4(5) . . ?
C22 C21 C20 120.4(4) . . ?
C26 C21 C20 121.1(4) . . ?
C21 C22 C23 121.0(6) . . ?
C24 C23 C22 119.1(7) . . ?
C25 C24 C23 121.0(6) . . ?
C24 C25 C26 120.0(6) . . ?
C21 C26 C25 120.5(6) . . ?
O11 Ni2 O8 164.75(12) . . ?
O11 Ni2 O7 90.19(11) . . ?
O8 Ni2 O7 76.81(11) . . ?
O11 Ni2 N6 96.66(12) . . ?
O8 Ni2 N6 92.14(12) . . ?
O7 Ni2 N6 93.62(14) . . ?
O11 Ni2 N5 94.64(13) . . ?
O8 Ni2 N5 97.85(13) . . ?
O7 Ni2 N5 173.83(12) . . ?
N6 Ni2 N5 89.64(15) . . ?
O11 Ni2 O10 78.42(10) . . ?
O8 Ni2 O10 93.06(11) . . ?
O7 Ni2 O10 88.26(12) . . ?
N6 Ni2 O10 174.76(12) . . ?
N5 Ni2 O10 88.96(13) . . ?
C38 O7 Ni2 118.0(2) . . ?
C37 O8 Ni2 119.3(3) . . ?
C46 O10 Ni2 113.2(2) . . ?
C45 O11 Ni2 117.9(2) . . ?
C31 N5 C27 117.2(4) . . ?
C31 N5 Ni2 128.3(3) . . ?
C27 N5 Ni2 114.5(3) . . ?
C36 N6 C32 118.0(4) . . ?
C36 N6 Ni2 127.0(3) . . ?
C32 N6 Ni2 114.8(3) . . ?
C28 C27 N5 123.7(5) . . ?
C27 C28 C29 118.4(5) . . ?
C30 C29 C28 119.1(6) . . ?
C29 C30 C31 120.5(5) . . ?
N7 C31 N5 117.3(5) . . ?
N7 C31 C30 121.7(5) . . ?
N5 C31 C30 121.0(5) . . ?
N6 C32 C33 124.0(4) . . ?
C32 C33 C34 117.5(4) . . ?
C35 C34 C33 119.9(4) . . ?
C34 C35 C36 120.0(4) . . ?
N8 C36 N6 119.4(4) . . ?
N8 C36 C35 120.0(4) . . ?
N6 C36 C35 120.5(4) . . ?
O9 C37 O8 124.8(4) . . ?
O9 C37 C38 117.1(4) . . ?
O8 C37 C38 118.1(3) . . ?
O7 C38 C39 112.5(3) . . ?
O7 C38 C37 106.7(3) . . ?
C39 C38 C37 114.3(3) . . ?
C40 C39 C44 116.2(5) . . ?
C40 C39 C38 122.0(5) . . ?
C44 C39 C38 121.7(4) . . ?
C39 C40 C41 119.9(8) . . ?
C42 C41 C40 121.8(7) . . ?
C43 C42 C41 120.3(7) . . ?
C42 C43 C44 119.1(7) . . ?
C39 C44 C43 122.7(6) . . ?
O12 C45 O11 123.5(4) . . ?
O12 C45 C46 118.7(3) . . ?
O11 C45 C46 117.7(3) . . ?
O10 C46 C47 110.7(3) . . ?
O10 C46 C45 109.9(3) . . ?
C47 C46 C45 109.2(3) . . ?
C48 C47 C52 118.7(4) . . ?
C48 C47 C46 121.7(4) . . ?
C52 C47 C46 119.6(4) . . ?
C47 C48 C49 120.9(5) . . ?
C50 C49 C48 120.7(5) . . ?
C49 C50 C51 119.2(5) . . ?
C50 C51 C52 120.5(5) . . ?
C47 C52 C51 119.9(5) . . ?
C55 N54 C55 119.2(18) . 5_556 ?
N55 C55 N54 120.9(14) . . ?
N55 C55 C56 113.0(13) . . ?
N54 C55 C56 123.4(14) . . ?
C57 C56 C55 113.8(11) . . ?
C56 C57 C56 126.5(13) . 5_556 ?

loop_
_geom_bond_atom_site_label_1
_geom_bond_atom_site_label_2
_geom_bond_distance
_geom_bond_site_symmetry_2
_geom_bond_publ_flag
Ni1 O2 2.015(2) . ?
Ni1 O5 2.023(3) . ?
Ni1 O4 2.083(3) . ?
Ni1 N1 2.089(3) . ?
Ni1 O1 2.096(3) . ?
Ni1 N2 2.098(3) . ?
O1 C12 1.429(5) . ?
O2 C11 1.263(4) . ?
O3 C11 1.251(5) . ?
O4 C20 1.423(5) . ?
O5 C19 1.268(5) . ?
O6 C19 1.238(5) . ?
N1 C5 1.350(5) . ?
N1 C1 1.364(5) . ?
N2 C10 1.344(6) . ?
N2 C6 1.370(5) . ?
N3 C5 1.340(5) . ?
N4 C10 1.331(6) . ?
C1 C2 1.358(6) . ?
C2 C3 1.383(7) . ?
C3 C4 1.357(6) . ?
C4 C5 1.422(6) . ?
C6 C7 1.351(7) . ?
C7 C8 1.393(8) . ?
C8 C9 1.358(8) . ?
C9 C10 1.429(7) . ?
C11 C12 1.527(5) . ?
C12 C13 1.510(5) . ?
C13 C18 1.384(6) . ?
C13 C14 1.396(7) . ?
C14 C15 1.407(7) . ?
C15 C16 1.368(9) . ?
C16 C17 1.368(10) . ?
C17 C18 1.367(8) . ?
C19 C20 1.536(6) . ?
C20 C21 1.508(6) . ?
C21 C22 1.370(7) . ?
C21 C26 1.378(7) . ?
C22 C23 1.411(8) . ?
C23 C24 1.356(10) . ?
C24 C25 1.354(10) . ?
C25 C26 1.401(8) . ?
Ni2 O11 2.020(3) . ?
Ni2 O8 2.029(3) . ?
Ni2 O7 2.078(3) . ?
Ni2 N6 2.093(3) . ?
Ni2 N5 2.102(4) . ?
Ni2 O10 2.129(3) . ?
O7 C38 1.428(5) . ?
O8 C37 1.265(5) . ?
O9 C37 1.246(5) . ?
O10 C46 1.441(5) . ?
O11 C45 1.274(4) . ?
O12 C45 1.243(4) . ?
N5 C31 1.352(6) . ?
N5 C27 1.373(6) . ?
N6 C36 1.353(5) . ?
N6 C32 1.358(6) . ?
N7 C31 1.345(6) . ?
N8 C36 1.326(5) . ?
C27 C28 1.361(7) . ?
C28 C29 1.379(7) . ?
C29 C30 1.372(7) . ?
C30 C31 1.387(7) . ?
C32 C33 1.375(6) . ?
C33 C34 1.409(7) . ?
C34 C35 1.349(7) . ?
C35 C36 1.426(6) . ?
C37 C38 1.528(6) . ?
C38 C39 1.495(6) . ?
C39 C40 1.349(7) . ?
C39 C44 1.368(7) . ?
C40 C41 1.407(11) . ?
C41 C42 1.325(11) . ?
C42 C43 1.302(9) . ?
C43 C44 1.408(8) . ?
C45 C46 1.526(5) . ?
C46 C47 1.504(6) . ?
C47 C48 1.374(6) . ?
C47 C52 1.382(6) . ?
C48 C49 1.384(7) . ?
C49 C50 1.355(7) . ?
C50 C51 1.379(8) . ?
C51 C52 1.391(7) . ?
O13 C53 1.326(8) . ?
N54 C55 1.351(13) . ?
N54 C55 1.351(13) 5_556 ?
C55 N55 1.117(13) . ?
C55 C56 1.402(13) . ?
C56 C57 1.386(10) . ?
C57 C56 1.386(10) 5_556 ?

loop_
_geom_torsion_atom_site_label_1
_geom_torsion_atom_site_label_2
_geom_torsion_atom_site_label_3
_geom_torsion_atom_site_label_4
_geom_torsion
_geom_torsion_site_symmetry_1
_geom_torsion_site_symmetry_2
_geom_torsion_site_symmetry_3
_geom_torsion_site_symmetry_4
_geom_torsion_publ_flag
O2 Ni1 O1 C12 3.5(3) . . . . ?
O5 Ni1 O1 C12 -166.0(3) . . . . ?
O4 Ni1 O1 C12 -88.0(3) . . . . ?
N1 Ni1 O1 C12 25.1(12) . . . . ?
N2 Ni1 O1 C12 95.4(3) . . . . ?
O5 Ni1 O2 C11 37.7(5) . . . . ?
O4 Ni1 O2 C11 85.9(3) . . . . ?
N1 Ni1 O2 C11 178.6(3) . . . . ?
O1 Ni1 O2 C11 -3.8(3) . . . . ?
N2 Ni1 O2 C11 -92.2(3) . . . . ?
O2 Ni1 O4 C20 -155.1(2) . . . . ?
O5 Ni1 O4 C20 12.7(2) . . . . ?
N1 Ni1 O4 C20 109.4(3) . . . . ?
O1 Ni1 O4 C20 -76.6(3) . . . . ?
N2 Ni1 O4 C20 -7(2) . . . . ?
O2 Ni1 O5 C19 31.9(5) . . . . ?
O4 Ni1 O5 C19 -17.8(3) . . . . ?
N1 Ni1 O5 C19 -108.9(3) . . . . ?
O1 Ni1 O5 C19 72.3(3) . . . . ?
N2 Ni1 O5 C19 161.0(3) . . . . ?
O2 Ni1 N1 C5 -29.2(3) . . . . ?
O5 Ni1 N1 C5 140.7(3) . . . . ?
O4 Ni1 N1 C5 62.5(3) . . . . ?
O1 Ni1 N1 C5 -50.5(12) . . . . ?
N2 Ni1 N1 C5 -120.8(3) . . . . ?
O2 Ni1 N1 C1 146.3(3) . . . . ?
O5 Ni1 N1 C1 -43.8(3) . . . . ?
O4 Ni1 N1 C1 -122.0(3) . . . . ?
O1 Ni1 N1 C1 125.0(10) . . . . ?
N2 Ni1 N1 C1 54.8(3) . . . . ?
O2 Ni1 N2 C10 135.4(4) . . . . ?
O5 Ni1 N2 C10 -32.2(4) . . . . ?
O4 Ni1 N2 C10 -13(2) . . . . ?
N1 Ni1 N2 C10 -129.1(4) . . . . ?
O1 Ni1 N2 C10 56.9(4) . . . . ?
O2 Ni1 N2 C6 -33.3(3) . . . . ?
O5 Ni1 N2 C6 159.0(3) . . . . ?
O4 Ni1 N2 C6 178(100) . . . . ?
N1 Ni1 N2 C6 62.1(3) . . . . ?
O1 Ni1 N2 C6 -111.8(3) . . . . ?
C5 N1 C1 C2 1.5(7) . . . . ?
Ni1 N1 C1 C2 -174.6(4) . . . . ?
N1 C1 C2 C3 -1.4(8) . . . . ?
C1 C2 C3 C4 -0.1(8) . . . . ?
C2 C3 C4 C5 1.4(7) . . . . ?
C1 N1 C5 N3 179.7(4) . . . . ?
Ni1 N1 C5 N3 -4.8(6) . . . . ?
C1 N1 C5 C4 0.0(6) . . . . ?
Ni1 N1 C5 C4 175.4(3) . . . . ?
C3 C4 C5 N3 178.9(4) . . . . ?
C3 C4 C5 N1 -1.4(6) . . . . ?
C10 N2 C6 C7 -2.2(7) . . . . ?
Ni1 N2 C6 C7 167.5(4) . . . . ?
N2 C6 C7 C8 -1.7(8) . . . . ?
C6 C7 C8 C9 4.2(9) . . . . ?
C7 C8 C9 C10 -2.9(9) . . . . ?
C6 N2 C10 N4 -175.8(4) . . . . ?
Ni1 N2 C10 N4 15.8(7) . . . . ?
C6 N2 C10 C9 3.6(7) . . . . ?
Ni1 N2 C10 C9 -164.8(4) . . . . ?
C8 C9 C10 N4 178.3(6) . . . . ?
C8 C9 C10 N2 -1.2(9) . . . . ?
Ni1 O2 C11 O3 -177.5(3) . . . . ?
Ni1 O2 C11 C12 3.3(5) . . . . ?
Ni1 O1 C12 C13 -127.1(3) . . . . ?
Ni1 O1 C12 C11 -2.8(4) . . . . ?
O3 C11 C12 O1 -179.4(3) . . . . ?
O2 C11 C12 O1 -0.2(5) . . . . ?
O3 C11 C12 C13 -57.2(5) . . . . ?
O2 C11 C12 C13 122.1(4) . . . . ?
O1 C12 C13 C18 -102.0(5) . . . . ?
C11 C12 C13 C18 135.9(4) . . . . ?
O1 C12 C13 C14 73.7(5) . . . . ?
C11 C12 C13 C14 -48.4(6) . . . . ?
C18 C13 C14 C15 0.5(8) . . . . ?
C12 C13 C14 C15 -175.3(5) . . . . ?
C13 C14 C15 C16 0.8(9) . . . . ?
C14 C15 C16 C17 -2.0(11) . . . . ?
C15 C16 C17 C18 1.8(11) . . . . ?
C16 C17 C18 C13 -0.5(9) . . . . ?
C14 C13 C18 C17 -0.6(8) . . . . ?
C12 C13 C18 C17 175.1(5) . . . . ?
Ni1 O5 C19 O6 -159.6(3) . . . . ?
Ni1 O5 C19 C20 19.3(4) . . . . ?
Ni1 O4 C20 C21 -132.1(3) . . . . ?
Ni1 O4 C20 C19 -7.0(4) . . . . ?
O6 C19 C20 O4 171.5(3) . . . . ?
O5 C19 C20 O4 -7.5(5) . . . . ?
O6 C19 C20 C21 -64.2(5) . . . . ?
O5 C19 C20 C21 116.8(4) . . . . ?
O4 C20 C21 C22 22.1(6) . . . . ?
C19 C20 C21 C22 -100.6(5) . . . . ?
O4 C20 C21 C26 -156.9(4) . . . . ?
C19 C20 C21 C26 80.4(5) . . . . ?
C26 C21 C22 C23 0.2(9) . . . . ?
C20 C21 C22 C23 -178.8(6) . . . . ?
C21 C22 C23 C24 0.5(11) . . . . ?
C22 C23 C24 C25 -1.4(11) . . . . ?
C23 C24 C25 C26 1.7(11) . . . . ?
C22 C21 C26 C25 0.1(8) . . . . ?
C20 C21 C26 C25 179.1(5) . . . . ?
C24 C25 C26 C21 -1.0(9) . . . . ?
O11 Ni2 O7 C38 -176.7(3) . . . . ?
O8 Ni2 O7 C38 -4.8(3) . . . . ?
N6 Ni2 O7 C38 86.6(3) . . . . ?
N5 Ni2 O7 C38 -35.1(13) . . . . ?
O10 Ni2 O7 C38 -98.3(3) . . . . ?
O11 Ni2 O8 C37 41.4(6) . . . . ?
O7 Ni2 O8 C37 9.2(3) . . . . ?
N6 Ni2 O8 C37 -84.0(3) . . . . ?
N5 Ni2 O8 C37 -173.9(3) . . . . ?
O10 Ni2 O8 C37 96.7(3) . . . . ?
O11 Ni2 O10 C46 10.1(2) . . . . ?
O8 Ni2 O10 C46 -157.2(3) . . . . ?
O7 Ni2 O10 C46 -80.5(3) . . . . ?
N6 Ni2 O10 C46 30.6(17) . . . . ?
N5 Ni2 O10 C46 105.0(3) . . . . ?
O8 Ni2 O11 C45 41.0(6) . . . . ?
O7 Ni2 O11 C45 72.2(3) . . . . ?
N6 Ni2 O11 C45 165.9(3) . . . . ?
N5 Ni2 O11 C45 -104.0(3) . . . . ?
O10 Ni2 O11 C45 -16.0(3) . . . . ?
O11 Ni2 N5 C31 147.6(4) . . . . ?
O8 Ni2 N5 C31 -23.6(4) . . . . ?
O7 Ni2 N5 C31 6.2(14) . . . . ?
N6 Ni2 N5 C31 -115.7(4) . . . . ?
O10 Ni2 N5 C31 69.3(4) . . . . ?
O11 Ni2 N5 C27 -32.2(3) . . . . ?
O8 Ni2 N5 C27 156.6(3) . . . . ?
O7 Ni2 N5 C27 -173.6(11) . . . . ?
N6 Ni2 N5 C27 64.5(3) . . . . ?
O10 Ni2 N5 C27 -110.5(3) . . . . ?
O11 Ni2 N6 C36 -35.2(4) . . . . ?
O8 Ni2 N6 C36 132.3(4) . . . . ?
O7 Ni2 N6 C36 55.4(4) . . . . ?
N5 Ni2 N6 C36 -129.8(4) . . . . ?
O10 Ni2 N6 C36 -55.4(18) . . . . ?
O11 Ni2 N6 C32 149.7(3) . . . . ?
O8 Ni2 N6 C32 -42.7(4) . . . . ?
O7 Ni2 N6 C32 -119.6(3) . . . . ?
N5 Ni2 N6 C32 55.1(3) . . . . ?
O10 Ni2 N6 C32 129.5(15) . . . . ?
C31 N5 C27 C28 0.6(7) . . . . ?
Ni2 N5 C27 C28 -179.5(4) . . . . ?
N5 C27 C28 C29 0.2(7) . . . . ?
C27 C28 C29 C30 -0.3(8) . . . . ?
C28 C29 C30 C31 -0.4(9) . . . . ?
C27 N5 C31 N7 179.6(4) . . . . ?
Ni2 N5 C31 N7 -0.3(7) . . . . ?
C27 N5 C31 C30 -1.3(7) . . . . ?
Ni2 N5 C31 C30 178.9(4) . . . . ?
C29 C30 C31 N7 -179.7(5) . . . . ?
C29 C30 C31 N5 1.2(9) . . . . ?
C36 N6 C32 C33 -2.2(8) . . . . ?
Ni2 N6 C32 C33 173.3(4) . . . . ?
N6 C32 C33 C34 0.3(8) . . . . ?
C32 C33 C34 C35 0.6(8) . . . . ?
C33 C34 C35 C36 0.4(8) . . . . ?
C32 N6 C36 N8 -178.4(4) . . . . ?
Ni2 N6 C36 N8 6.7(6) . . . . ?
C32 N6 C36 C35 3.2(7) . . . . ?
Ni2 N6 C36 C35 -171.7(3) . . . . ?
C34 C35 C36 N8 179.3(5) . . . . ?
C34 C35 C36 N6 -2.4(7) . . . . ?
Ni2 O8 C37 O9 171.3(3) . . . . ?
Ni2 O8 C37 C38 -12.0(5) . . . . ?
Ni2 O7 C38 C39 -125.5(3) . . . . ?
Ni2 O7 C38 C37 0.6(4) . . . . ?
O9 C37 C38 O7 -176.0(3) . . . . ?
O8 C37 C38 O7 7.1(5) . . . . ?
O9 C37 C38 C39 -51.0(5) . . . . ?
O8 C37 C38 C39 132.1(4) . . . . ?
O7 C38 C39 C40 71.1(7) . . . . ?
C37 C38 C39 C40 -50.8(7) . . . . ?
O7 C38 C39 C44 -105.1(5) . . . . ?
C37 C38 C39 C44 133.0(5) . . . . ?
C44 C39 C40 C41 -2.9(11) . . . . ?
C38 C39 C40 C41 -179.3(8) . . . . ?
C39 C40 C41 C42 2.5(17) . . . . ?
C40 C41 C42 C43 -0.2(17) . . . . ?
C41 C42 C43 C44 -1.4(13) . . . . ?
C40 C39 C44 C43 1.4(9) . . . . ?
C38 C39 C44 C43 177.8(5) . . . . ?
C42 C43 C44 C39 0.8(10) . . . . ?
Ni2 O11 C45 O12 -165.0(3) . . . . ?
Ni2 O11 C45 C46 18.7(4) . . . . ?
Ni2 O10 C46 C47 -124.9(3) . . . . ?
Ni2 O10 C46 C45 -4.2(4) . . . . ?
O12 C45 C46 O10 174.7(3) . . . . ?
O11 C45 C46 O10 -8.8(5) . . . . ?
O12 C45 C46 C47 -63.7(4) . . . . ?
O11 C45 C46 C47 112.9(4) . . . . ?
O10 C46 C47 C48 52.1(5) . . . . ?
C45 C46 C47 C48 -69.0(5) . . . . ?
O10 C46 C47 C52 -127.7(4) . . . . ?
C45 C46 C47 C52 111.2(4) . . . . ?
C52 C47 C48 C49 -2.6(7) . . . . ?
C46 C47 C48 C49 177.6(4) . . . . ?
C47 C48 C49 C50 0.9(9) . . . . ?
C48 C49 C50 C51 2.3(9) . . . . ?
C49 C50 C51 C52 -3.9(10) . . . . ?
C48 C47 C52 C51 1.0(7) . . . . ?
C46 C47 C52 C51 -179.2(5) . . . . ?
C50 C51 C52 C47 2.3(9) . . . . ?
C55 N54 C55 N55 160.7(18) 5_556 . . . ?
C55 N54 C55 C56 0.5(8) 5_556 . . . ?
N55 C55 C56 C57 -162.5(13) . . . . ?
N54 C55 C56 C57 -1.0(16) . . . . ?
C55 C56 C57 C56 0.5(7) . . . 5_556 ?
